data_7038003
loop_
_publ_author_name
'Yang, Shuhong'
'Chen, Mengjiao'
'Zhou, Lingling'
'Zhang, Guofang'
'Gao, Ziwei'
'Zhang, Weiqiang'

_publ_section_title
;
 Photo-activated CO-releasing molecules (PhotoCORMs) of robust sawhorse
 scaffolds [\m(2)-OOCR(1), \h(1)-NH2CHR(2)(C[double bond, length as
 m-dash]O] OCH3, Ru(i)2CO4].
;
_journal_issue 9
_journal_name_full 'Dalton transactions (Cambridge, England : 2003)'
_journal_page_first 3727
_journal_page_last 3733
_journal_paper_doi 10.1039/c5dt04479k
_journal_volume 45
_journal_year 2016
_chemical_formula_sum 'C15 H22 Cl2 N2 O12 Ru2'
_chemical_formula_weight 695.39
_chemical_name_systematic
; 
 ? 
;
_space_group_IT_number 2
_symmetry_cell_setting triclinic
_symmetry_space_group_name_Hall '-P 1'
_symmetry_space_group_name_H-M 'P -1'
_atom_sites_solution_hydrogens geom
_atom_sites_solution_primary direct
_atom_sites_solution_secondary difmap
_audit_creation_method SHELXL-97
_audit_update_record
;
2016-01-05 deposited with the CCDC.
2016-01-14 downloaded from the CCDC.
;
_cell_angle_alpha 78.640(3)
_cell_angle_beta 82.951(3)
_cell_angle_gamma 76.046(3)
_cell_formula_units_Z 2
_cell_length_a 8.0200(3)
_cell_length_b 12.3646(5)
_cell_length_c 13.3489(5)
_cell_measurement_reflns_used 8671
_cell_measurement_temperature 296(2)
_cell_measurement_theta_max 29.00
_cell_measurement_theta_min 3.82
_cell_volume 1255.56(9)
_computing_structure_refinement 'SHELXL-97 (Sheldrick, 1997)'
_computing_structure_solution 'SHELXS-97 (Sheldrick, 1990)'
_diffrn_ambient_temperature 296(2)
_diffrn_measured_fraction_theta_full 0.998
_diffrn_measured_fraction_theta_max 0.998
_diffrn_measurement_device_type 'Xcalibur, Eos, Gemini'
_diffrn_radiation_monochromator graphite
_diffrn_radiation_source 'fine-focus sealed tube'
_diffrn_radiation_type MoK\a
_diffrn_radiation_wavelength 0.71073
_diffrn_reflns_av_R_equivalents 0.0403
_diffrn_reflns_av_sigmaI/netI 0.0296
_diffrn_reflns_limit_h_max 9
_diffrn_reflns_limit_h_min -9
_diffrn_reflns_limit_k_max 15
_diffrn_reflns_limit_k_min -15
_diffrn_reflns_limit_l_max 16
_diffrn_reflns_limit_l_min -16
_diffrn_reflns_number 24960
_diffrn_reflns_theta_full 26.00
_diffrn_reflns_theta_max 26.00
_diffrn_reflns_theta_min 3.12
_exptl_absorpt_coefficient_mu 1.474
_exptl_absorpt_correction_T_max 0.8788
_exptl_absorpt_correction_T_min 0.8203
_exptl_absorpt_correction_type multi-scan
_exptl_absorpt_process_details sadabs
_exptl_crystal_colour yellow
_exptl_crystal_density_diffrn 1.839
_exptl_crystal_density_method 'not measured'
_exptl_crystal_description block
_exptl_crystal_F_000 688
_exptl_crystal_size_max 0.14
_exptl_crystal_size_mid 0.13
_exptl_crystal_size_min 0.09
_refine_diff_density_max 0.563
_refine_diff_density_min -0.639
_refine_diff_density_rms 0.096
_refine_ls_extinction_method none
_refine_ls_goodness_of_fit_ref 1.102
_refine_ls_hydrogen_treatment constr
_refine_ls_matrix_type full
_refine_ls_number_parameters 302
_refine_ls_number_reflns 4905
_refine_ls_number_restraints 2
_refine_ls_restrained_S_all 1.103
_refine_ls_R_factor_all 0.0373
_refine_ls_R_factor_gt 0.0275
_refine_ls_shift/su_max 0.000
_refine_ls_shift/su_mean 0.000
_refine_ls_structure_factor_coef Fsqd
_refine_ls_weighting_details 'calc w=1/[\s^2^(Fo^2^)+(0.0298P)^2^+0.8025P] where P=(Fo^2^+2Fc^2^)/3'
_refine_ls_weighting_scheme calc
_refine_ls_wR_factor_gt 0.0651
_refine_ls_wR_factor_ref 0.0716
_reflns_number_gt 4091
_reflns_number_total 4905
_reflns_threshold_expression >2sigma(I)
_cod_data_source_file c5dt04479k2.cif
_cod_data_source_block 1
_cod_depositor_comments 'Adding full bibliography for 7038003--7038006.cif.'
_cod_original_cell_volume 1255.56(8)
_cod_original_sg_symbol_H-M P-1
_cod_database_code 7038003

loop_
_symmetry_equiv_pos_as_xyz
'x, y, z'
'-x, -y, -z'

loop_
_atom_site_label
_atom_site_type_symbol
_atom_site_fract_x
_atom_site_fract_y
_atom_site_fract_z
_atom_site_U_iso_or_equiv
_atom_site_adp_type
_atom_site_occupancy
_atom_site_symmetry_multiplicity
_atom_site_calc_flag
_atom_site_refinement_flags
Ru1 Ru 0.60359(3) 0.71111(2) 0.326429(18) 0.02830(8) Uani 1 1 d .
Ru2 Ru 0.40212(3) 0.83595(2) 0.180752(18) 0.02795(8) Uani 1 1 d .
O1 O 0.4507(3) 0.8207(2) 0.42348(17) 0.0412(6) Uani 1 1 d .
O2 O 0.2949(3) 0.93029(19) 0.29974(17) 0.0411(6) Uani 1 1 d .
O3 O 0.7339(3) 0.8455(2) 0.28412(18) 0.0424(6) Uani 1 1 d .
O4 O 0.5848(3) 0.94151(19) 0.15259(17) 0.0373(5) Uani 1 1 d .
O5 O 0.8254(4) 0.5673(3) 0.1847(2) 0.0696(9) Uani 1 1 d .
O6 O 0.3958(4) 0.5364(3) 0.3953(2) 0.0681(9) Uani 1 1 d .
O7 O 0.5666(4) 0.7039(3) 0.0168(2) 0.0741(9) Uani 1 1 d .
O8 O 0.1458(3) 0.6901(2) 0.2323(2) 0.0574(7) Uani 1 1 d .
O9 O 1.0975(4) 0.7419(2) 0.5660(2) 0.0636(8) Uani 1 1 d D
O10 O 1.0285(3) 0.5744(2) 0.5970(2) 0.0576(7) Uani 1 1 d .
O11 O 0.0229(3) 1.2738(2) 0.0761(2) 0.0507(7) Uani 1 1 d D
O12 O 0.0008(3) 1.1526(2) -0.0229(2) 0.0517(7) Uani 1 1 d .
N1 N 0.7711(4) 0.6557(2) 0.4587(2) 0.0415(7) Uani 1 1 d .
H1A H 0.7014 0.6574 0.5169 0.050 Uiso 1 1 calc R
H1B H 0.8256 0.5830 0.4584 0.050 Uiso 1 1 calc R
N2 N 0.2529(3) 0.9829(2) 0.0738(2) 0.0355(6) Uani 1 1 d .
H2A H 0.3170 0.9911 0.0137 0.043 Uiso 1 1 calc R
H2B H 0.1568 0.9638 0.0617 0.043 Uiso 1 1 calc R
C1 C 0.3401(4) 0.9059(3) 0.3895(2) 0.0348(7) Uani 1 1 d .
C2 C 0.2555(5) 0.9863(3) 0.4616(3) 0.0560(10) Uani 1 1 d .
H2C H 0.1923 0.9480 0.5175 0.084 Uiso 1 1 calc R
H2D H 0.1781 1.0497 0.4255 0.084 Uiso 1 1 calc R
H2E H 0.3422 1.0124 0.4877 0.084 Uiso 1 1 calc R
C3 C 0.6971(4) 0.9285(3) 0.2143(2) 0.0320(7) Uani 1 1 d .
C4 C 0.7940(5) 1.0198(3) 0.2048(3) 0.0519(10) Uani 1 1 d .
H4A H 0.7291 1.0775 0.2420 0.078 Uiso 1 1 calc R
H4B H 0.8112 1.0522 0.1339 0.078 Uiso 1 1 calc R
H4C H 0.9037 0.9884 0.2326 0.078 Uiso 1 1 calc R
C5 C 0.4760(5) 0.6035(3) 0.3676(3) 0.0404(8) Uani 1 1 d .
C6 C 0.7405(5) 0.6226(3) 0.2392(3) 0.0440(9) Uani 1 1 d .
C7 C 0.2432(4) 0.7472(3) 0.2116(2) 0.0379(8) Uani 1 1 d .
C8 C 0.5020(5) 0.7547(3) 0.0808(3) 0.0426(8) Uani 1 1 d .
C9 C 0.8988(5) 0.7178(3) 0.4636(3) 0.0449(9) Uani 1 1 d .
H9A H 0.8411 0.7945 0.4714 0.054 Uiso 1 1 calc R
H9B H 0.9697 0.7217 0.3993 0.054 Uiso 1 1 calc R
C10 C 1.0135(4) 0.6674(3) 0.5496(3) 0.0377(8) Uani 1 1 d .
C11 C 1.2184(6) 0.7039(4) 0.6441(4) 0.0839(17) Uani 1 1 d D
H11A H 1.1571 0.6892 0.7100 0.126 Uiso 1 1 calc R
H11B H 1.2806 0.7613 0.6437 0.126 Uiso 1 1 calc R
H11C H 1.2980 0.6357 0.6306 0.126 Uiso 1 1 calc R
C12 C 0.2018(4) 1.0927(3) 0.1062(3) 0.0383(8) Uani 1 1 d .
H12A H 0.3026 1.1244 0.1009 0.046 Uiso 1 1 calc R
H12B H 0.1580 1.0823 0.1777 0.046 Uiso 1 1 calc R
C13 C 0.0664(4) 1.1752(3) 0.0440(3) 0.0359(8) Uani 1 1 d .
C14 C -0.1119(5) 1.3577(3) 0.0237(3) 0.0615(11) Uani 1 1 d D
H14A H -0.0739 1.3763 -0.0473 0.092 Uiso 1 1 calc R
H14B H -0.1378 1.4246 0.0542 0.092 Uiso 1 1 calc R
H14C H -0.2134 1.3280 0.0294 0.092 Uiso 1 1 calc R
C15 C 0.7184(5) 0.6038(4) 0.7944(4) 0.0655(12) Uani 1 1 d .
H15A H 0.7967 0.5549 0.7522 0.079 Uiso 1 1 calc R
H15B H 0.7813 0.6110 0.8494 0.079 Uiso 1 1 calc R
Cl1 Cl 0.54951(17) 0.54085(12) 0.84665(11) 0.0840(4) Uani 1 1 d .
Cl2 Cl 0.65206(19) 0.73726(11) 0.72003(11) 0.0870(4) Uani 1 1 d .

loop_
_atom_site_aniso_label
_atom_site_aniso_U_11
_atom_site_aniso_U_22
_atom_site_aniso_U_33
_atom_site_aniso_U_23
_atom_site_aniso_U_13
_atom_site_aniso_U_12
Ru1 0.03129(14) 0.02534(14) 0.02804(14) -0.00145(10) -0.00625(10) -0.00651(10)
Ru2 0.02992(14) 0.03014(15) 0.02476(14) -0.00196(10) -0.00554(10) -0.00914(11)
O1 0.0494(14) 0.0400(14) 0.0294(12) -0.0067(10) -0.0072(10) 0.0018(11)
O2 0.0497(14) 0.0368(13) 0.0308(13) -0.0051(10) -0.0052(10) 0.0024(11)
O3 0.0459(14) 0.0418(14) 0.0424(14) 0.0067(11) -0.0166(11) -0.0203(11)
O4 0.0413(13) 0.0385(13) 0.0338(12) 0.0037(10) -0.0100(10) -0.0171(10)
O5 0.072(2) 0.067(2) 0.0643(19) -0.0310(17) 0.0103(16) 0.0033(16)
O6 0.087(2) 0.0660(19) 0.0612(19) 0.0152(15) -0.0152(16) -0.0531(18)
O7 0.100(2) 0.076(2) 0.0537(18) -0.0346(17) 0.0204(17) -0.0287(18)
O8 0.0514(16) 0.0643(18) 0.0628(18) -0.0002(14) -0.0038(13) -0.0342(14)
O9 0.0746(19) 0.0500(17) 0.074(2) 0.0118(14) -0.0456(16) -0.0268(15)
O10 0.0678(18) 0.0369(15) 0.0668(18) 0.0056(13) -0.0344(15) -0.0068(13)
O11 0.0541(15) 0.0419(15) 0.0564(16) -0.0132(13) -0.0190(13) -0.0004(12)
O12 0.0605(16) 0.0428(15) 0.0542(16) -0.0042(12) -0.0319(13) -0.0062(12)
N1 0.0493(17) 0.0343(16) 0.0412(17) 0.0037(13) -0.0189(13) -0.0104(13)
N2 0.0348(14) 0.0389(16) 0.0322(15) -0.0004(12) -0.0094(11) -0.0085(12)
C1 0.0394(18) 0.0338(18) 0.0306(17) -0.0022(14) -0.0014(14) -0.0107(15)
C2 0.069(3) 0.050(2) 0.044(2) -0.0164(18) 0.0007(19) 0.001(2)
C3 0.0319(16) 0.0348(18) 0.0300(17) -0.0038(14) 0.0004(13) -0.0118(14)
C4 0.064(2) 0.053(2) 0.048(2) -0.0007(18) -0.0109(18) -0.035(2)
C5 0.048(2) 0.041(2) 0.0319(18) 0.0013(15) -0.0070(15) -0.0141(17)
C6 0.046(2) 0.040(2) 0.043(2) -0.0024(17) -0.0046(17) -0.0080(17)
C7 0.0394(18) 0.044(2) 0.0308(18) -0.0024(15) -0.0090(14) -0.0103(16)
C8 0.053(2) 0.045(2) 0.0337(19) -0.0040(16) -0.0008(16) -0.0225(17)
C9 0.050(2) 0.043(2) 0.044(2) 0.0034(17) -0.0171(17) -0.0161(17)
C10 0.0392(18) 0.038(2) 0.0361(18) -0.0052(15) -0.0089(15) -0.0063(15)
C11 0.093(4) 0.079(3) 0.092(4) 0.008(3) -0.067(3) -0.032(3)
C12 0.0420(18) 0.041(2) 0.0352(18) -0.0004(15) -0.0126(15) -0.0149(16)
C13 0.0354(17) 0.0368(19) 0.0347(18) 0.0026(15) -0.0059(14) -0.0119(15)
C14 0.060(3) 0.045(2) 0.072(3) -0.010(2) -0.014(2) 0.007(2)
C15 0.058(3) 0.071(3) 0.067(3) -0.005(2) -0.008(2) -0.017(2)
Cl1 0.0893(9) 0.0873(9) 0.0873(9) -0.0347(7) 0.0225(7) -0.0415(7)
Cl2 0.1074(10) 0.0667(8) 0.0801(9) -0.0037(7) -0.0095(7) -0.0125(7)

loop_
_atom_type_symbol
_atom_type_description
_atom_type_scat_dispersion_real
_atom_type_scat_dispersion_imag
_atom_type_scat_source
C C 0.0033 0.0016 'International Tables Vol C Tables 4.2.6.8 and 6.1.1.4'
H H 0.0000 0.0000 'International Tables Vol C Tables 4.2.6.8 and 6.1.1.4'
N N 0.0061 0.0033 'International Tables Vol C Tables 4.2.6.8 and 6.1.1.4'
O O 0.0106 0.0060 'International Tables Vol C Tables 4.2.6.8 and 6.1.1.4'
Ru Ru -1.2594 0.8363 'International Tables Vol C Tables 4.2.6.8 and 6.1.1.4'
Cl Cl 0.1484 0.1585 'International Tables Vol C Tables 4.2.6.8 and 6.1.1.4'

loop_
_geom_angle_atom_site_label_1
_geom_angle_atom_site_label_2
_geom_angle_atom_site_label_3
_geom_angle
C5 Ru1 C6 89.69(16)
C5 Ru1 O3 175.17(13)
C6 Ru1 O3 94.92(14)
C5 Ru1 O1 93.18(13)
C6 Ru1 O1 177.05(13)
O3 Ru1 O1 82.19(10)
C5 Ru1 N1 95.91(12)
C6 Ru1 N1 97.57(14)
O3 Ru1 N1 84.92(9)
O1 Ru1 N1 82.82(10)
C5 Ru1 Ru2 96.09(10)
C6 Ru1 Ru2 93.86(11)
O3 Ru1 Ru2 82.19(6)
O1 Ru1 Ru2 85.16(6)
N1 Ru1 Ru2 163.44(8)
C8 Ru2 C7 88.55(15)
C8 Ru2 O2 177.75(13)
C7 Ru2 O2 92.95(13)
C8 Ru2 O4 94.18(13)
C7 Ru2 O4 177.04(12)
O2 Ru2 O4 84.28(9)
C8 Ru2 N2 95.28(13)
C7 Ru2 N2 99.42(12)
O2 Ru2 N2 86.12(9)
O4 Ru2 N2 81.49(9)
C8 Ru2 Ru1 95.78(11)
C7 Ru2 Ru1 93.34(10)
O2 Ru2 Ru1 82.47(6)
O4 Ru2 Ru1 85.26(6)
N2 Ru2 Ru1 163.29(7)
C1 O1 Ru1 121.8(2)
C1 O2 Ru2 125.0(2)
C3 O3 Ru1 125.8(2)
C3 O4 Ru2 120.3(2)
C10 O9 C11 116.9(3)
C13 O11 C14 115.6(3)
C9 N1 Ru1 118.5(2)
C9 N1 H1A 107.7
Ru1 N1 H1A 107.7
C9 N1 H1B 107.7
Ru1 N1 H1B 107.7
H1A N1 H1B 107.1
C12 N2 Ru2 118.08(19)
C12 N2 H2A 107.8
Ru2 N2 H2A 107.8
C12 N2 H2B 107.8
Ru2 N2 H2B 107.8
H2A N2 H2B 107.1
O1 C1 O2 125.1(3)
O1 C1 C2 117.6(3)
O2 C1 C2 117.3(3)
C1 C2 H2C 109.5
C1 C2 H2D 109.5
H2C C2 H2D 109.5
C1 C2 H2E 109.5
H2C C2 H2E 109.5
H2D C2 H2E 109.5
O3 C3 O4 125.2(3)
O3 C3 C4 116.8(3)
O4 C3 C4 117.9(3)
C3 C4 H4A 109.5
C3 C4 H4B 109.5
H4A C4 H4B 109.5
C3 C4 H4C 109.5
H4A C4 H4C 109.5
H4B C4 H4C 109.5
O6 C5 Ru1 178.7(3)
O5 C6 Ru1 179.8(4)
O8 C7 Ru2 178.6(3)
O7 C8 Ru2 179.3(3)
N1 C9 C10 113.9(3)
N1 C9 H9A 108.8
C10 C9 H9A 108.8
N1 C9 H9B 108.8
C10 C9 H9B 108.8
H9A C9 H9B 107.7
O10 C10 O9 124.0(3)
O10 C10 C9 125.4(3)
O9 C10 C9 110.6(3)
O9 C11 H11A 109.5
O9 C11 H11B 109.5
H11A C11 H11B 109.5
O9 C11 H11C 109.5
H11A C11 H11C 109.5
H11B C11 H11C 109.5
N2 C12 C13 113.2(3)
N2 C12 H12A 108.9
C13 C12 H12A 108.9
N2 C12 H12B 108.9
C13 C12 H12B 108.9
H12A C12 H12B 107.7
O12 C13 O11 124.4(3)
O12 C13 C12 124.1(3)
O11 C13 C12 111.3(3)
O11 C14 H14A 109.5
O11 C14 H14B 109.5
H14A C14 H14B 109.5
O11 C14 H14C 109.5
H14A C14 H14C 109.5
H14B C14 H14C 109.5
Cl1 C15 Cl2 113.3(2)
Cl1 C15 H15A 108.9
Cl2 C15 H15A 108.9
Cl1 C15 H15B 108.9
Cl2 C15 H15B 108.9
H15A C15 H15B 107.7

loop_
_geom_bond_atom_site_label_1
_geom_bond_atom_site_label_2
_geom_bond_distance
Ru1 C5 1.830(4)
Ru1 C6 1.835(4)
Ru1 O3 2.120(2)
Ru1 O1 2.126(2)
Ru1 N1 2.248(3)
Ru1 Ru2 2.6760(3)
Ru2 C8 1.819(4)
Ru2 C7 1.834(4)
Ru2 O2 2.129(2)
Ru2 O4 2.141(2)
Ru2 N2 2.263(2)
O1 C1 1.250(4)
O2 C1 1.252(4)
O3 C3 1.246(4)
O4 C3 1.255(4)
O5 C6 1.145(4)
O6 C5 1.148(4)
O7 C8 1.157(4)
O8 C7 1.150(4)
O9 C10 1.328(4)
O9 C11 1.444(4)
O10 C10 1.184(4)
O11 C13 1.326(4)
O11 C14 1.447(4)
O12 C13 1.198(4)
N1 C9 1.434(4)
N1 H1A 0.9000
N1 H1B 0.9000
N2 C12 1.455(4)
N2 H2A 0.9000
N2 H2B 0.9000
C1 C2 1.505(5)
C2 H2C 0.9600
C2 H2D 0.9600
C2 H2E 0.9600
C3 C4 1.496(4)
C4 H4A 0.9600
C4 H4B 0.9600
C4 H4C 0.9600
C9 C10 1.501(5)
C9 H9A 0.9700
C9 H9B 0.9700
C11 H11A 0.9600
C11 H11B 0.9600
C11 H11C 0.9600
C12 C13 1.505(4)
C12 H12A 0.9700
C12 H12B 0.9700
C14 H14A 0.9600
C14 H14B 0.9600
C14 H14C 0.9600
C15 Cl1 1.729(4)
C15 Cl2 1.748(5)
C15 H15A 0.9700
C15 H15B 0.9700
